data_2011333
loop_
_publ_author_name
'Wieczorrek, Carsten'

_publ_section_title
;
 Isolierte I~10~^2{-^}-Ringe, ein neues Strukturelement in der
 Polyiodid-Chemie
;
_journal_issue 9
_journal_name_full 'Acta Crystallographica Section C'
_journal_page_first 1082
_journal_page_last 1084
_journal_paper_doi 10.1107/S0108270100008817
_journal_volume 56
_journal_year 2000
_chemical_formula_iupac '[Cd(C8 H16 O4 )2 ]I10 '
_chemical_formula_moiety 'C16 H32 O8 Cd 2+ , I10 2-'
_chemical_formula_structural '(C8 H16 O4)2 Cd (I5)2'
_chemical_formula_sum 'C16 H32 Cd I10 O8'
_chemical_formula_weight 1733.82
_chemical_melting_point 416
_chemical_name_common Bis-(12-Krone-4)-cadmium-bispentaiodid
_chemical_name_systematic
;
 Bis-(1,3,5,7-Tetraoxacyclododecan)-cadmium-bis-pentaiodid
;
_space_group_IT_number 70
_symmetry_cell_setting orthorhombic
_symmetry_space_group_name_Hall '-F 2uv 2vw'
_symmetry_space_group_name_H-M 'F d d d :2'
_cell_angle_alpha 90
_cell_angle_beta 90
_cell_angle_gamma 90
_cell_formula_units_Z 8
_cell_length_a 10.9140(10)
_cell_length_b 21.7580(10)
_cell_length_c 32.7740(10)
_cell_measurement_reflns_used 22529
_cell_measurement_temperature 293(2)
_cell_measurement_theta_max 25.67
_cell_measurement_theta_min 2.18
_cell_volume 7782.7(8)
_computing_cell_refinement
;
 COLLECT
 (Nonius, 1998)
;
_computing_data_collection
;
 COLLECT
 (Nonius, 1998)
;
_computing_data_reduction
;
 DENZO  (Otwinowski & Minor 1998)
;
_computing_molecular_graphics 'DIAMOND  (Brandenburg, 1998)'
_computing_publication_material
;WINGX96 (Farrugia, 1996), PARST95 (Nardelli, 1995), PLATON98 (Spek, 1998),
 CIFEDIT (Wieczorrek, 1999), ORFFE4 (Busing et al., 1977), LEPAGE (Spek, 1988)
 MAXUS (MAC Science Corp. & Nonius, 1998)
;
_computing_structure_refinement 'SHELXL93 (Sheldrick, 1993)'
_computing_structure_solution 'SHELXS93 (Sheldrick, 1993)'
_diffrn_ambient_temperature 293(2)
_diffrn_measurement_device_type '\k-CCD Nonius'
_diffrn_measurement_method 'Oscillation Mode'
_diffrn_radiation_monochromator graphite
_diffrn_radiation_source 'fine-focus sealed tube'
_diffrn_radiation_type MoK\a
_diffrn_radiation_wavelength .71070
_diffrn_reflns_av_R_equivalents .0619
_diffrn_reflns_av_sigmaI/netI .0198
_diffrn_reflns_limit_h_max 13
_diffrn_reflns_limit_h_min -13
_diffrn_reflns_limit_k_max 23
_diffrn_reflns_limit_k_min -26
_diffrn_reflns_limit_l_max 39
_diffrn_reflns_limit_l_min -39
_diffrn_reflns_number 22529
_diffrn_reflns_theta_max 25.67
_diffrn_reflns_theta_min 2.18
_exptl_absorpt_coefficient_mu 8.526
_exptl_absorpt_correction_T_max .426
_exptl_absorpt_correction_T_min .328
_exptl_absorpt_correction_type empirical
_exptl_absorpt_process_details
;
 (SORTAV; Blessing, 1997).
;
_exptl_crystal_colour 'metallic red-black'
_exptl_crystal_density_diffrn 2.959
_exptl_crystal_density_meas ?
_exptl_crystal_density_method 'not measured'
_exptl_crystal_description polyeder
_exptl_crystal_F_000 6160
_exptl_crystal_size_max .19
_exptl_crystal_size_mid .11
_exptl_crystal_size_min .10
_refine_diff_density_max 1.745
_refine_diff_density_min -1.269
_refine_ls_extinction_coef .000191(7)
_refine_ls_extinction_method 'SHELXL93 (Sheldrick, 1993)'
_refine_ls_goodness_of_fit_all 1.086
_refine_ls_goodness_of_fit_ref 1.104
_refine_ls_hydrogen_treatment refU
_refine_ls_matrix_type full
_refine_ls_number_parameters 83
_refine_ls_number_reflns 1853
_refine_ls_number_restraints 0
_refine_ls_restrained_S_all 1.086
_refine_ls_restrained_S_obs 1.104
_refine_ls_R_factor_all .0340
_refine_ls_R_factor_gt .0313
_refine_ls_shift/esd_mean .000
_refine_ls_shift/su_max .001
_refine_ls_structure_factor_coef Fsqd
_refine_ls_weighting_details 'w = 1/[\s^2^(Fo^2^)+234P] where P=(Fo^2^+2Fc^2^)/3'
_refine_ls_weighting_scheme calc
_refine_ls_wR_factor_all .0643
_refine_ls_wR_factor_ref .0630
_reflns_number_gt 1728
_reflns_number_total 1853
_reflns_threshold_expression I>2\s(I)
_cod_data_source_file jz1406.cif
_cod_data_source_block I
_cod_depositor_comments
;
The following automatic conversions were performed:

'_exptl_crystal_density_meas' value 'not measured' was changed to '?'
- the value is perceived as not measured.

Automatic conversion script
Id: cif_fix_values 3008 2015-01-20 13:52:24Z robertas 

The following automatic conversions were performed:

'_refine_ls_weighting_scheme' value 'calc w = 1/[\s^2^(Fo^2^)+234P]
where P=(Fo^2^+2Fc^2^)/3' was changed to 'calc'. New tag
'_refine_ls_weighting_details' was created. The value of the new tag
was set to 'w = 1/[\s^2^(Fo^2^)+234P] where P=(Fo^2^+2Fc^2^)/3'.

Automatic conversion script
Id: cif_fix_values 3143 2015-03-26 13:38:13Z robertas 
;
_cod_original_sg_symbol_H-M 'F d d d'
_cod_database_code 2011333
_cod_database_fobs_code 2011333

loop_
_symmetry_equiv_pos_as_xyz
' x,  y,  z'
'-x+3/4, -y+3/4,  z'
'-x+3/4,  y,  -z+3/4'
' x,  -y+3/4, -z+3/4'
' x,  y+1/2,  z+1/2'
'-x+3/4, -y+5/4,  z+1/2'
'-x+3/4,  y+1/2, -z+5/4'
' x,  -y+5/4, -z+5/4'
' x+1/2,  y,  z+1/2'
'-x+5/4, -y+3/4,  z+1/2'
'-x+5/4,  y,  -z+5/4'
' x+1/2, -y+3/4, -z+5/4'
' x+1/2,  y+1/2,  z'
'-x+5/4, -y+5/4,  z'
'-x+5/4,  y+1/2, -z+3/4'
' x+1/2, -y+5/4, -z+3/4'
'-x,  -y,  -z'
' x-3/4,  y-3/4, -z'
' x-3/4, -y,  z-3/4'
'-x,  y-3/4,  z-3/4'
'-x,  -y+1/2, -z+1/2'
' x-3/4,  y-1/4, -z+1/2'
' x-3/4, -y+1/2,  z-1/4'
'-x,  y-1/4,  z-1/4'
'-x+1/2, -y,  -z+1/2'
' x-1/4,  y-3/4, -z+1/2'
' x-1/4, -y,  z-1/4'
'-x+1/2,  y-3/4,  z-1/4'
'-x+1/2, -y+1/2, -z'
' x-1/4,  y-1/4, -z'
' x-1/4, -y+1/2,  z-3/4'
'-x+1/2,  y-1/4,  z-3/4'

loop_
_atom_site_label
_atom_site_fract_x
_atom_site_fract_y
_atom_site_fract_z
_atom_site_U_iso_or_equiv
_atom_site_adp_type
_atom_site_calc_flag
_atom_site_refinement_flags
_atom_site_occupancy
_atom_site_disorder_group
_atom_site_type_symbol
I1 .125 .34528(3) .125 .0463(2) Uani d S 1 . I
I2 .17685(7) .34470(2) .21224(2) .0669(2) Uani d . 1 . I
I3 .14246(5) .18753(3) .21079(2) .0583(2) Uani d . 1 . I
Cd .125 .125 .625 .0274(2) Uani d S 1 . Cd
O1 .0585(4) .1882(2) .56946(13) .0406(10) Uani d . 1 . O
C2 .1620(10) .2149(4) .5481(2) .069(2) Uani d . 1 . C
H2A .1335(10) .2493(4) .5318(2) .103(12) Uiso calc R 1 . H
H2B .1958(10) .1845(4) .5297(2) .103(12) Uiso calc R 1 . H
C3 .2582(9) .2362(4) .5753(3) .071(3) Uani d . 1 . C
H3A .3301(9) .2474(4) .5596(3) .103(12) Uiso calc R 1 . H
H3B .2305(9) .2722(4) .5901(3) .103(12) Uiso calc R 1 . H
O4 .2886(4) .1885(2) .60337(14) .0401(10) Uani d . 1 . O
C5 .3601(8) .2094(5) .6380(3) .071(3) Uani d . 1 . C
H5A .4153(8) .2416(5) .6290(3) .103(12) Uiso calc R 1 . H
H5B .4095(8) .1755(5) .6479(3) .103(12) Uiso calc R 1 . H
C6 .2854(9) .2327(5) .6713(3) .074(3) Uani d . 1 . C
H6A .3361(9) .2396(5) .6952(3) .103(12) Uiso calc R 1 . H
H6B .2482(9) .2714(5) .6635(3) .103(12) Uiso calc R 1 . H

loop_
_atom_site_aniso_label
_atom_site_aniso_U_11
_atom_site_aniso_U_22
_atom_site_aniso_U_33
_atom_site_aniso_U_12
_atom_site_aniso_U_13
_atom_site_aniso_U_23
I1 .0527(4) .0257(3) .0604(4) 0 -.0003(3) 0
I2 .1031(5) .0432(3) .0543(3) -.0031(3) -.0093(3) .0027(2)
I3 .0519(3) .0584(3) .0646(3) -.0102(2) -.0069(2) .0062(2)
Cd .0298(4) .0213(4) .0310(4) 0 0 0
O1 .050(3) .033(2) .039(2) .003(2) -.006(2) .005(2)
C2 .096(7) .065(5) .046(4) -.018(5) -.003(4) .023(4)
C3 .061(5) .070(6) .083(6) -.004(4) .007(5) .042(5)
O4 .038(2) .029(2) .053(3) -.004(2) .003(2) .004(2)
C5 .051(5) .078(6) .083(6) -.029(4) -.002(4) -.017(5)
C6 .079(6) .085(7) .058(5) -.046(5) -.012(5) -.002(4)

loop_
_atom_type_symbol
_atom_type_description
_atom_type_scat_dispersion_real
_atom_type_scat_dispersion_imag
_atom_type_scat_source
C C .0033 .0016 'International Tables Vol C Tables 4.2.6.8 and 6.1.1.4'
H H .0000 .0000 'International Tables Vol C Tables 4.2.6.8 and 6.1.1.4'
O O .0106 .0060 'International Tables Vol C Tables 4.2.6.8 and 6.1.1.4'
Cd Cd -.8075 1.2024 'International Tables Vol C Tables 4.2.6.8 and 6.1.1.4'
I I -.4742 1.8119 'International Tables Vol C Tables 4.2.6.8 and 6.1.1.4'

loop_
_geom_angle_atom_site_label_1
_geom_angle_atom_site_label_2
_geom_angle_atom_site_label_3
_geom_angle_site_symmetry_1
_geom_angle_site_symmetry_3
_geom_angle
_geom_angle_publ_flag
I2 I1 I2 . 11_454 179.50(3) yes
I1 I2 I3 . . 88.26(2) yes
I3 I3 I2 14_445 . 178.12(3) no
O4 Cd O4 8_545 14_445 108.5(2) no
O4 Cd O4 8_545 11_455 145.1(2) no
O4 Cd O4 14_445 11_455 82.1(2) no
O4 Cd O4 8_545 . 82.1(2) no
O4 Cd O4 14_445 . 145.1(2) no
O4 Cd O4 11_455 . 108.5(2) no
O4 Cd O1 8_545 . 142.4(2) no
O4 Cd O1 14_445 . 83.1(2) no
O4 Cd O1 11_455 . 70.3(2) no
O4 Cd O1 . . 70.4(2) no
O4 Cd O1 8_545 11_455 83.1(2) no
O4 Cd O1 14_445 11_455 142.4(2) no
O4 Cd O1 11_455 11_455 70.4(2) no
O4 Cd O1 . 11_455 70.3(2) no
O1 Cd O1 . 11_455 109.8(2) no
O4 Cd O1 8_545 14_445 70.3(2) no
O4 Cd O1 14_445 14_445 70.4(2) no
O4 Cd O1 11_455 14_445 142.4(2) no
O4 Cd O1 . 14_445 83.1(2) no
O1 Cd O1 . 14_445 81.0(2) no
O1 Cd O1 11_455 14_445 144.7(2) no
O4 Cd O1 8_545 8_545 70.4(2) no
O4 Cd O1 14_445 8_545 70.3(2) no
O4 Cd O1 11_455 8_545 83.1(2) no
O4 Cd O1 . 8_545 142.4(2) no
O1 Cd O1 . 8_545 144.7(2) no
O1 Cd O1 11_455 8_545 81.0(2) no
O1 Cd O1 14_445 8_545 109.8(2) no
C6 O1 C2 11_455 . 112.7(7) no
C6 O1 Cd 11_455 . 116.2(4) no
C2 O1 Cd . . 111.1(4) no
O1 C2 C3 . . 113.2(6) no
O4 C3 C2 . . 109.4(7) no
C3 O4 C5 . . 113.7(7) no
C3 O4 Cd . . 116.3(5) no
C5 O4 Cd . . 110.8(4) no
O4 C5 C6 . . 113.3(7) no
O1 C6 C5 11_455 . 108.8(7) no

loop_
_geom_bond_atom_site_label_1
_geom_bond_atom_site_label_2
_geom_bond_site_symmetry_2
_geom_bond_distance
_geom_bond_publ_flag
I1 I2 . 2.9145(5) yes
I1 I2 11_454 2.9146(5) no
I2 I3 . 3.4407(8) yes
I3 I3 14_445 2.7474(11) yes
Cd O4 8_545 2.366(4) no
Cd O4 14_445 2.366(4) no
Cd O4 11_455 2.366(4) no
Cd O4 . 2.366(4) no
Cd O1 . 2.394(4) no
Cd O1 11_455 2.394(4) no
Cd O1 14_445 2.394(4) no
Cd O1 8_545 2.394(4) no
O1 C6 11_455 1.441(9) no
O1 C2 . 1.450(10) no
C2 C3 . 1.453(13) no
C3 O4 . 1.424(9) no
O4 C5 . 1.450(10) no
C5 C6 . 1.454(14) no
C6 O1 11_455 1.441(9) no

loop_
_geom_contact_atom_site_label_1
_geom_contact_atom_site_label_2
_geom_contact_distance
_geom_contact_site_symmetry_2
_geom_contact_publ_flag
I2 I3 4.3590(10) 5_555 yes
I1 Cd 6.0860(10) . yes
Cd O1 2.394(4) . yes
Cd O4 2.366(4) . yes
O1 O4 2.746(6) . yes
O1 O4 2.742(6) 3_556 yes
O1 O4 3.156(6) 4_555 yes
O4 O4 3.106(6) 2_556 yes
O1 O1 3.110(6) 4_555 yes

loop_
_geom_torsion_atom_site_label_1
_geom_torsion_atom_site_label_2
_geom_torsion_atom_site_label_3
_geom_torsion_atom_site_label_4
_geom_torsion_site_symmetry_1
_geom_torsion_site_symmetry_4
_geom_torsion
_geom_torsion_publ_flag
I2 I1 I2 I3 11_454 . -6.10(2) no
I1 I2 I3 I3 . 14_445 -103.5(5) no
O4 Cd O1 C6 8_545 11_455 -160.3(6) no
O4 Cd O1 C6 14_445 11_455 88.2(6) no
O4 Cd O1 C6 11_455 11_455 4.2(6) no
O4 Cd O1 C6 . 11_455 -114.8(6) no
O1 Cd O1 C6 11_455 11_455 -55.4(6) no
O1 Cd O1 C6 14_445 11_455 159.4(6) no
O1 Cd O1 C6 8_545 11_455 47.5(6) no
O4 Cd O1 C2 8_545 . -29.6(6) no
O4 Cd O1 C2 14_445 . -141.1(5) no
O4 Cd O1 C2 11_455 . 134.9(5) no
O4 Cd O1 C2 . . 15.9(5) no
O1 Cd O1 C2 11_455 . 75.3(5) no
O1 Cd O1 C2 14_445 . -69.9(5) no
O1 Cd O1 C2 8_545 . 178.2(5) no
C6 O1 C2 C3 11_455 . 91.3(9) no
Cd O1 C2 C3 . . -41.2(9) no
O1 C2 C3 O4 . . 50.4(10) no
C2 C3 O4 C5 . . -165.2(7) no
C2 C3 O4 Cd . . -34.8(9) no
O4 Cd O4 C3 8_545 . 164.3(6) no
O4 Cd O4 C3 14_445 . 53.2(6) no
O4 Cd O4 C3 11_455 . -49.9(5) no
O1 Cd O4 C3 . . 10.4(6) no
O1 Cd O4 C3 11_455 . -110.2(6) no
O1 Cd O4 C3 14_445 . 93.3(6) no
O1 Cd O4 C3 8_545 . -152.9(5) no
O4 Cd O4 C5 8_545 . -63.8(5) no
O4 Cd O4 C5 14_445 . -175.0(5) no
O4 Cd O4 C5 11_455 . 82.0(5) no
O1 Cd O4 C5 . . 142.2(5) no
O1 Cd O4 C5 11_455 . 21.6(5) no
O1 Cd O4 C5 14_445 . -134.8(5) no
O1 Cd O4 C5 8_545 . -21.1(6) no
C3 O4 C5 C6 . . 86.1(9) no
Cd O4 C5 C6 . . -47.1(9) no
O4 C5 C6 O1 . 11_455 50.2(11) no
